data_7122425
loop_
_publ_author_name
'Gai, Yanli'
'Chen, Xitong'
'Yang, Huajun'
'Wang, Yanxiang'
'Bu, Xianhui'
'Feng, Pingyun'

_publ_section_title
;
 A new strategy for constructing a disulfide-functionalized ZIF-8 analogue
 using structure-directing ligand-ligand covalent interaction.
;
_journal_issue 85
_journal_name_full 'Chemical communications (Cambridge, England)'
_journal_page_first 12109
_journal_page_last 12112
_journal_paper_doi 10.1039/c8cc07064d
_journal_volume 54
_journal_year 2018
_chemical_formula_sum 'C7 H0 N7 O1.17 S2 Zn'
_chemical_formula_weight 330.30
_space_group_crystal_system trigonal
_space_group_IT_number 148
_space_group_name_Hall '-R 3'
_space_group_name_H-M_alt 'R -3 :H'
_symmetry_space_group_name_Hall '-R 3'
_symmetry_space_group_name_H-M 'R -3 :H'
_audit_creation_method SHELXL-2014
_audit_update_record
;
2018-05-17 deposited with the CCDC.
2018-10-01 downloaded from the CCDC.
;
_cell_angle_alpha 90
_cell_angle_beta 90
_cell_angle_gamma 120
_cell_formula_units_Z 18
_cell_length_a 23.390(7)
_cell_length_b 23.390(7)
_cell_length_c 13.909(5)
_cell_measurement_reflns_used 2417
_cell_measurement_temperature 296(2)
_cell_measurement_theta_max 25.32
_cell_measurement_theta_min 2.49
_cell_volume 6590(4)
_computing_cell_refinement 'Bruker SAINT'
_computing_data_collection 'Bruker APEX2'
_computing_data_reduction 'Bruker SAINT'
_computing_molecular_graphics 'Bruker SHELXTL'
_computing_publication_material 'Bruker SHELXTL'
_computing_structure_refinement 'SHELXL-2014 (Sheldrick, 2014)'
_computing_structure_solution 'SHELXS-97 (Sheldrick 2008)'
_diffrn_ambient_temperature 296(2)
_diffrn_measured_fraction_theta_full 1.000
_diffrn_measured_fraction_theta_max 0.995
_diffrn_measurement_device_type 'Bruker APEX-II CCD'
_diffrn_measurement_method '\f and \w scans'
_diffrn_radiation_type MoK\a
_diffrn_radiation_wavelength 0.71073
_diffrn_reflns_av_R_equivalents 0.0345
_diffrn_reflns_av_unetI/netI 0.0428
_diffrn_reflns_Laue_measured_fraction_full 1.000
_diffrn_reflns_Laue_measured_fraction_max 0.995
_diffrn_reflns_limit_h_max 28
_diffrn_reflns_limit_h_min -28
_diffrn_reflns_limit_k_max 17
_diffrn_reflns_limit_k_min -19
_diffrn_reflns_limit_l_max 16
_diffrn_reflns_limit_l_min -5
_diffrn_reflns_number 7174
_diffrn_reflns_point_group_measured_fraction_full 1.000
_diffrn_reflns_point_group_measured_fraction_max 0.995
_diffrn_reflns_theta_full 25.242
_diffrn_reflns_theta_max 25.480
_diffrn_reflns_theta_min 1.741
_exptl_absorpt_coefficient_mu 1.961
_exptl_absorpt_correction_type none
_exptl_crystal_colour colorless
_exptl_crystal_density_diffrn 1.498
_exptl_crystal_description Prism
_exptl_crystal_F_000 2922
_exptl_crystal_size_max 0.150
_exptl_crystal_size_mid 0.150
_exptl_crystal_size_min 0.100
_refine_diff_density_max 0.799
_refine_diff_density_min -0.705
_refine_diff_density_rms 0.125
_refine_ls_extinction_method none
_refine_ls_goodness_of_fit_ref 1.077
_refine_ls_hydrogen_treatment undef
_refine_ls_matrix_type full
_refine_ls_number_parameters 193
_refine_ls_number_reflns 2711
_refine_ls_number_restraints 13
_refine_ls_restrained_S_all 1.074
_refine_ls_R_factor_all 0.0761
_refine_ls_R_factor_gt 0.0588
_refine_ls_shift/su_max 0.001
_refine_ls_shift/su_mean 0.000
_refine_ls_structure_factor_coef Fsqd
_refine_ls_weighting_details 'w=1/[\s^2^(Fo^2^)+(0.1004P)^2^+39.1955P] where P=(Fo^2^+2Fc^2^)/3'
_refine_ls_weighting_scheme calc
_refine_ls_wR_factor_gt 0.1686
_refine_ls_wR_factor_ref 0.1848
_reflns_Friedel_coverage 0.000
_reflns_number_gt 2092
_reflns_number_total 2711
_reflns_threshold_expression 'I > 2\s(I)'
_cod_data_source_file c8cc07064d2.cif
_cod_data_source_block C:
_cod_depositor_comments 'Adding full bibliography for 7122425.cif.'
_cod_database_code 7122425
_shelx_space_group_comment
;
The symmetry employed for this shelxl refinement is uniquely defined
by the following loop, which should always be used as a source of
symmetry information in preference to the above space-group names.
They are only intended as comments.
;
_shelx_estimated_absorpt_t_min 0.757
_shelx_estimated_absorpt_t_max 0.828
_shelxl_version_number 2014-3

loop_
_space_group_symop_operation_xyz
'x, y, z'
'-y, x-y, z'
'-x+y, -x, z'
'x+2/3, y+1/3, z+1/3'
'-y+2/3, x-y+1/3, z+1/3'
'-x+y+2/3, -x+1/3, z+1/3'
'x+1/3, y+2/3, z+2/3'
'-y+1/3, x-y+2/3, z+2/3'
'-x+y+1/3, -x+2/3, z+2/3'
'-x, -y, -z'
'y, -x+y, -z'
'x-y, x, -z'
'-x+2/3, -y+1/3, -z+1/3'
'y+2/3, -x+y+1/3, -z+1/3'
'x-y+2/3, x+1/3, -z+1/3'
'-x+1/3, -y+2/3, -z+2/3'
'y+1/3, -x+y+2/3, -z+2/3'
'x-y+1/3, x+2/3, -z+2/3'

loop_
_atom_site_label
_atom_site_type_symbol
_atom_site_fract_x
_atom_site_fract_y
_atom_site_fract_z
_atom_site_U_iso_or_equiv
_atom_site_adp_type
_atom_site_occupancy
_atom_site_site_symmetry_order
_atom_site_calc_flag
_atom_site_refinement_flags_posn
_atom_site_refinement_flags_adp
_atom_site_refinement_flags_occupancy
_atom_site_disorder_assembly
_atom_site_disorder_group
Zn1 Zn 0.22977(3) 0.97111(3) 0.06902(4) 0.0369(3) Uani 1 1 d . . . . .
N1 N 0.3289(2) 1.0447(2) 0.3237(3) 0.0445(11) Uani 1 1 d . . . . .
N3 N 0.2620(2) 0.9953(2) 0.2024(3) 0.0433(11) Uani 1 1 d . . . . .
N6 N 0.1381(2) 0.8957(2) 0.0605(3) 0.0468(12) Uani 1 1 d . . . . .
C4 C 0.1067(3) 0.8594(3) -0.0159(4) 0.0473(11) Uani 1 1 d . U . . .
N4 N 0.0451(2) 0.8162(2) 0.0004(3) 0.0485(10) Uani 1 1 d . U . . .
C2 C 0.3228(3) 1.0366(3) 0.2300(4) 0.0548(16) Uani 1 1 d . . . . .
N2B N 0.2666(13) 1.0189(12) 0.3561(15) 0.058(5) Uani 0.5 1 d . . P A -1
C1A C 0.2345(8) 0.9647(7) 0.2881(12) 0.052(4) Uani 0.5 1 d . U P A 1
N2A N 0.2722(11) 0.9952(11) 0.3641(16) 0.064(6) Uani 0.5 1 d . . P A 1
C1B C 0.2279(6) 0.9902(8) 0.2844(8) 0.045(3) Uani 0.5 1 d . . P A -1
N7 N 0.2024(6) 1.1374(6) 0.3657(9) 0.141(4) Uiso 1 1 d . . . . .
C5 C 0.2122(8) 1.1262(8) 0.2729(12) 0.151(5) Uiso 1 1 d . . . . .
C7 C 0.1340(12) 1.0896(12) 0.3998(17) 0.246(10) Uiso 1 1 d . . . . .
O1 O 0.2710(5) 1.1613(5) 0.2373(7) 0.156(3) Uiso 1 1 d . . . . .
C6 C 0.2506(13) 1.1823(15) 0.429(2) 0.276(12) Uiso 1 1 d . . . . .
O2 O 0.0000 1.0000 0.0000 0.30(2) Uiso 1 6 d S . P . .
C3A C 0.0854(9) 0.8848(9) 0.1134(11) 0.058(4) Uani 0.5 1 d . . P A 1
C3B C 0.0961(9) 0.8578(10) 0.1349(11) 0.064(5) Uani 0.5 1 d . . P A -1
S1A S 0.1537(3) 0.8968(3) 0.3030(3) 0.123(3) Uani 0.5 1 d . . P A 1
S2A S 0.09353(19) 0.9242(3) 0.2240(4) 0.123(3) Uani 0.5 1 d . . P A 1
S3B S 0.1126(3) 0.8629(3) 0.2589(3) 0.119(2) Uani 0.5 1 d . . P A -1
S2B S 0.1443(2) 0.9550(4) 0.2903(4) 0.116(2) Uani 0.5 1 d . . P A -1
N5B N 0.0381(9) 0.8109(9) 0.1025(10) 0.070(5) Uani 0.5 1 d . . P A -1
N5A N 0.0286(9) 0.8375(9) 0.0819(12) 0.065(4) Uani 0.5 1 d . . P A 1

loop_
_atom_site_aniso_label
_atom_site_aniso_U_11
_atom_site_aniso_U_22
_atom_site_aniso_U_33
_atom_site_aniso_U_23
_atom_site_aniso_U_13
_atom_site_aniso_U_12
Zn1 0.0445(4) 0.0419(4) 0.0216(4) 0.0001(2) 0.0010(2) 0.0195(3)
N1 0.049(3) 0.053(3) 0.025(2) -0.0025(19) -0.0040(19) 0.021(2)
N3 0.047(3) 0.053(3) 0.023(2) -0.0020(19) -0.0002(19) 0.020(2)
N6 0.044(3) 0.051(3) 0.033(2) -0.008(2) 0.002(2) 0.015(2)
C4 0.050(2) 0.054(3) 0.030(2) -0.0030(19) 0.0002(18) 0.0195(19)
N4 0.051(2) 0.055(2) 0.0291(18) -0.0049(17) 0.0001(17) 0.0183(18)
C2 0.056(4) 0.064(4) 0.027(3) -0.004(3) -0.001(3) 0.017(3)
N2B 0.062(8) 0.100(17) 0.020(7) -0.005(9) -0.004(6) 0.047(11)
C1A 0.052(4) 0.052(4) 0.051(4) 0.0001(10) -0.0001(10) 0.025(2)
N2A 0.052(10) 0.080(14) 0.024(6) 0.011(8) -0.009(6) 0.006(9)
C1B 0.038(6) 0.072(9) 0.028(6) -0.013(6) 0.000(4) 0.031(7)
C3A 0.050(9) 0.075(12) 0.035(8) -0.024(8) -0.004(6) 0.022(9)
C3B 0.048(9) 0.074(12) 0.032(7) 0.000(7) -0.002(6) 0.002(8)
S1A 0.085(3) 0.130(4) 0.0259(17) 0.007(2) -0.0043(19) -0.043(3)
S2A 0.044(2) 0.190(6) 0.090(3) -0.104(4) 0.000(2) 0.026(3)
S3B 0.102(4) 0.134(5) 0.036(2) 0.008(2) 0.001(2) -0.005(4)
S2B 0.051(2) 0.194(6) 0.066(3) -0.062(4) 0.002(2) 0.034(3)
N5B 0.068(11) 0.075(12) 0.018(6) -0.002(6) 0.003(6) -0.002(8)
N5A 0.050(8) 0.088(13) 0.037(9) -0.015(8) 0.000(6) 0.020(8)

loop_
_atom_type_symbol
_atom_type_description
_atom_type_scat_dispersion_real
_atom_type_scat_dispersion_imag
_atom_type_scat_source
C C 0.0033 0.0016 'International Tables Vol C Tables 4.2.6.8 and 6.1.1.4'
H H 0.0000 0.0000 'International Tables Vol C Tables 4.2.6.8 and 6.1.1.4'
N N 0.0061 0.0033 'International Tables Vol C Tables 4.2.6.8 and 6.1.1.4'
O O 0.0106 0.0060 'International Tables Vol C Tables 4.2.6.8 and 6.1.1.4'
S S 0.1246 0.1234 'International Tables Vol C Tables 4.2.6.8 and 6.1.1.4'
Zn Zn 0.2839 1.4301 'International Tables Vol C Tables 4.2.6.8 and 6.1.1.4'

loop_
_geom_angle_atom_site_label_1
_geom_angle_atom_site_label_2
_geom_angle_atom_site_label_3
_geom_angle
_geom_angle_site_symmetry_1
_geom_angle_site_symmetry_3
N3 Zn1 N6 113.52(19) . .
N3 Zn1 N4 112.00(19) . 12_665
N6 Zn1 N4 105.6(2) . 12_665
N3 Zn1 N1 111.90(19) . 8_664
N6 Zn1 N1 108.88(19) . 8_664
N4 Zn1 N1 104.4(2) 12_665 8_664
C2 N1 N2B 104.6(11) . .
C2 N1 N2A 107.2(11) . .
N2B N1 N2A 27.3(10) . .
C2 N1 Zn1 129.8(4) . 6_465
N2B N1 Zn1 123.3(11) . 6_465
N2A N1 Zn1 122.0(10) . 6_465
C2 N3 C1B 101.0(6) . .
C2 N3 C1A 100.4(8) . .
C1B N3 C1A 29.1(7) . .
C2 N3 Zn1 127.1(4) . .
C1B N3 Zn1 129.6(6) . .
C1A N3 Zn1 130.8(7) . .
C4 N6 C3A 98.9(8) . .
C4 N6 C3B 101.5(8) . .
C3A N6 C3B 35.8(9) . .
C4 N6 Zn1 128.5(4) . .
C3A N6 Zn1 127.9(8) . .
C3B N6 Zn1 128.6(7) . .
N4 C4 N6 113.7(5) . .
N4 C4 C3A 74.6(6) . .
N6 C4 C3A 40.9(5) . .
C4 N4 N5A 105.3(9) . .
C4 N4 N5B 105.9(8) . .
N5A N4 N5B 33.5(8) . .
C4 N4 Zn1 137.5(4) . 11_455
N5A N4 Zn1 116.3(8) . 11_455
N5B N4 Zn1 113.3(8) . 11_455
N1 C2 N3 113.3(5) . .
N2A N2B C1B 94(5) . .
N2A N2B N1 78(4) . .
C1B N2B N1 107.3(16) . .
N2A N2B C1A 66(4) . .
C1B N2B C1A 28.3(9) . .
N1 N2B C1A 98.3(15) . .
C1B C1A N2A 88(2) . .
C1B C1A N3 74.6(18) . .
N2A C1A N3 113.4(14) . .
C1B C1A N2B 62.3(18) . .
N2A C1A N2B 26.2(10) . .
N3 C1A N2B 101.9(13) . .
C1B C1A S1A 100(2) . .
N2A C1A S1A 120.8(14) . .
N3 C1A S1A 125.5(11) . .
N2B C1A S1A 124.1(14) . .
C1B C1A S2B 54.5(18) . .
N2A C1A S2B 115.2(14) . .
N3 C1A S2B 105.3(9) . .
N2B C1A S2B 98.3(12) . .
S1A C1A S2B 46.0(5) . .
N2B N2A C1A 88(4) . .
N2B N2A N1 74(4) . .
C1A N2A N1 103.2(16) . .
N2B N2A C1B 60(4) . .
C1A N2A C1B 27.7(8) . .
N1 N2A C1B 95.9(13) . .
C1A C1B N2B 89(2) . .
C1A C1B N3 76.3(17) . .
N2B C1B N3 111.9(14) . .
C1A C1B N2A 64(2) . .
N2B C1B N2A 25.6(13) . .
N3 C1B N2A 105.2(12) . .
C1A C1B S2B 106(2) . .
N2B C1B S2B 123.6(13) . .
N3 C1B S2B 124.3(8) . .
N2A C1B S2B 126.3(12) . .
C1A C1B S1A 59.9(19) . .
N2B C1B S1A 117.8(13) . .
N3 C1B S1A 110.6(8) . .
N2A C1B S1A 100.3(12) . .
S2B C1B S1A 46.4(5) . .
C5 N7 C6 126.1(17) . .
C5 N7 C7 112.2(15) . .
C6 N7 C7 121.3(18) . .
O1 C5 N7 118.0(14) . .
C3B C3A N5A 92(2) . .
C3B C3A N6 75(2) . .
N5A C3A N6 115.0(13) . .
C3B C3A N5B 60(2) . .
N5A C3A N5B 32.1(9) . .
N6 C3A N5B 103.7(13) . .
C3B C3A S2A 95(2) . .
N5A C3A S2A 122.4(13) . .
N6 C3A S2A 122.1(11) . .
N5B C3A S2A 120.6(12) . .
C3B C3A C4 83.4(19) . .
N5A C3A C4 75.5(10) . .
N6 C3A C4 40.2(5) . .
N5B C3A C4 74.1(9) . .
S2A C3A C4 162.1(11) . .
C3B C3A S3B 44.6(18) . .
N5A C3A S3B 113.0(14) . .
N6 C3A S3B 101.4(10) . .
N5B C3A S3B 87.7(11) . .
S2A C3A S3B 50.5(5) . .
C4 C3A S3B 126.1(9) . .
C3A C3B N5B 86(2) . .
C3A C3B N6 68.9(18) . .
N5B C3B N6 112.1(13) . .
C3A C3B N5A 55.5(19) . .
N5B C3B N5A 30.6(10) . .
N6 C3B N5A 97.1(12) . .
C3A C3B S3B 116(2) . .
N5B C3B S3B 119.2(12) . .
N6 C3B S3B 128.6(12) . .
N5A C3B S3B 128.9(13) . .
C3A C3B S2A 60.2(19) . .
N5B C3B S2A 115.6(16) . .
N6 C3B S2A 104.4(12) . .
N5A C3B S2A 96.1(13) . .
S3B C3B S2A 55.5(6) . .
S3B S1A S2B 96.9(8) . .
S3B S1A C1A 138.7(6) . .
S2B S1A C1A 75.3(6) . .
S3B S1A C1B 133.8(6) . .
S2B S1A C1B 55.7(4) . .
C1A S1A C1B 19.7(5) . .
S3B S1A S2A 56.4(6) . .
S2B S1A S2A 40.7(3) . .
C1A S1A S2A 103.9(6) . .
C1B S1A S2A 87.0(5) . .
S2B S2A C3A 134.1(7) . .
S2B S2A S3B 75.0(5) . .
C3A S2A S3B 79.6(7) . .
S2B S2A C3B 117.5(7) . .
C3A S2A C3B 24.7(6) . .
S3B S2A C3B 54.9(5) . .
S2B S2A S1A 44.5(4) . .
C3A S2A S1A 102.1(7) . .
S3B S2A S1A 30.6(2) . .
C3B S2A S1A 78.7(6) . .
S1A S3B C3B 133.7(7) . .
S1A S3B S2A 93.0(7) . .
C3B S3B S2A 69.6(8) . .
S1A S3B S2B 49.6(6) . .
C3B S3B S2B 104.2(8) . .
S2A S3B S2B 43.5(3) . .
S1A S3B C3A 126.2(7) . .
C3B S3B C3A 19.7(8) . .
S2A S3B C3A 49.9(5) . .
S2B S3B C3A 86.8(6) . .
S2A S2B S1A 94.8(6) . .
S2A S2B C1B 134.2(5) . .
S1A S2B C1B 77.9(6) . .
S2A S2B S3B 61.5(4) . .
S1A S2B S3B 33.5(3) . .
C1B S2B S3B 103.6(7) . .
S2A S2B C1A 128.9(6) . .
S1A S2B C1A 58.7(5) . .
C1B S2B C1A 19.2(6) . .
S3B S2B C1A 85.4(6) . .
N5A N5B C3B 93(3) . .
N5A N5B N4 69.2(18) . .
C3B N5B N4 103.9(13) . .
N5A N5B C3A 59(2) . .
C3B N5B C3A 33.5(9) . .
N4 N5B C3A 90.8(11) . .
N5B N5A C3A 89(3) . .
N5B N5A N4 77(2) . .
C3A N5A N4 103.6(14) . .
N5B N5A C3B 57(2) . .
C3A N5A C3B 32.1(10) . .
N4 N5A C3B 94.3(12) . .

loop_
_geom_bond_atom_site_label_1
_geom_bond_atom_site_label_2
_geom_bond_distance
_geom_bond_site_symmetry_2
Zn1 N3 1.975(4) .
Zn1 N6 1.985(5) .
Zn1 N4 1.990(5) 12_665
Zn1 N1 1.992(4) 8_664
N1 C2 1.314(7) .
N1 N2B 1.35(3) .
N1 N2A 1.37(2) .
N1 Zn1 1.992(4) 6_465
N3 C2 1.314(7) .
N3 C1B 1.364(11) .
N3 C1A 1.374(16) .
N6 C4 1.328(7) .
N6 C3A 1.347(17) .
N6 C3B 1.397(17) .
C4 N4 1.301(7) .
C4 C3A 2.033(16) .
N4 N5A 1.369(17) .
N4 N5B 1.428(15) .
N4 Zn1 1.990(5) 11_455
N2B N2A 0.64(2) .
N2B C1B 1.29(3) .
N2B C1A 1.45(3) .
C1A C1B 0.689(16) .
C1A N2A 1.33(3) .
C1A S1A 1.772(16) .
C1A S2B 2.006(16) .
N2A C1B 1.48(2) .
C1B S2B 1.701(12) .
C1B S1A 2.014(15) .
N7 C5 1.360(17) .
N7 C6 1.40(3) .
N7 C7 1.50(2) .
C5 O1 1.296(16) .
C3A C3B 0.84(2) .
C3A N5A 1.31(2) .
C3A N5B 1.52(3) .
C3A S2A 1.754(15) .
C3A S3B 2.255(18) .
C3B N5B 1.33(2) .
C3B N5A 1.59(2) .
C3B S3B 1.757(16) .
C3B S2A 2.01(2) .
S1A S3B 1.080(6) .
S1A S2B 1.493(10) .
S1A S2A 2.121(11) .
S2A S2B 1.387(6) .
S2A S3B 1.769(10) .
S3B S2B 1.945(11) .
N5B N5A 0.809(19) .
